data_8105205
loop_
_publ_author_name
'Reiss, Guido J.'
'van Megen, Martin'

_publ_section_title
;
 The twinned crystal structure of
 [4,4&#x2032;-bipyridine]-1,1&#x2032;-diium hexachloridostannate(IV),
 C10H10N2SnCl6
;
_journal_issue 2
_journal_name_full 'Zeitschrift f\"ur Kristallographie - New Crystal Structures'
_journal_page_first 281
_journal_page_last 284
_journal_paper_doi 10.1515/ncrs-2021-0443
_journal_volume 237
_journal_year 2022
_chemical_formula_moiety 'C10 H10 N2, Cl6 Sn'
_chemical_formula_sum 'C10 H10 Cl6 N2 Sn'
_chemical_formula_weight 489.59
_space_group_crystal_system monoclinic
_space_group_IT_number 15
_space_group_name_Hall '-I 2ya'
_space_group_name_H-M_alt 'I 1 2/a 1'
_atom_sites_solution_hydrogens difmap
_audit_creation_method SHELXL-2018/3
_cell_angle_alpha 90
_cell_angle_beta 93.042(3)
_cell_angle_gamma 90
_cell_formula_units_Z 4
_cell_length_a 7.4941(3)
_cell_length_b 12.8731(4)
_cell_length_c 15.8688(5)
_cell_measurement_reflns_used 3749
_cell_measurement_temperature 100(2)
_cell_measurement_theta_max 29.69
_cell_measurement_theta_min 3.15
_cell_volume 1528.74(9)
_computing_cell_refinement 'CrysAlisPro 1.171.41.93a (Rigaku OD, 2020)'
_computing_data_collection 'CrysAlisPro 1.171.41.93a (Rigaku OD, 2020)'
_computing_data_reduction 'CrysAlisPro 1.171.41.93a (Rigaku OD, 2020)'
_computing_molecular_graphics 'Diamond, Crystal Impact'
_computing_structure_refinement 'SHELXL-2018/3 (Sheldrick, 2018)'
_diffrn_ambient_temperature 100(2)
_diffrn_measured_fraction_theta_full 0.995
_diffrn_measured_fraction_theta_max 0.995
_diffrn_measurement_device_type 'Xcalibur, Eos'
_diffrn_measurement_method omega
_diffrn_radiation_type MoK\a
_diffrn_radiation_wavelength 0.71073
_diffrn_reflns_av_unetI/netI 0.0372
_diffrn_reflns_Laue_measured_fraction_full 0.995
_diffrn_reflns_Laue_measured_fraction_max 0.995
_diffrn_reflns_limit_h_max 9
_diffrn_reflns_limit_h_min -9
_diffrn_reflns_limit_k_max 16
_diffrn_reflns_limit_k_min -16
_diffrn_reflns_limit_l_max 20
_diffrn_reflns_limit_l_min -20
_diffrn_reflns_number 3193
_diffrn_reflns_point_group_measured_fraction_full 0.995
_diffrn_reflns_point_group_measured_fraction_max 0.995
_diffrn_reflns_theta_full 27.597
_diffrn_reflns_theta_max 27.597
_diffrn_reflns_theta_min 4.327
_diffrn_source 'fine-focus sealed X-ray tube'
_exptl_absorpt_coefficient_mu 2.705
_exptl_absorpt_correction_T_max 1.00000
_exptl_absorpt_correction_T_min 0.79296
_exptl_absorpt_correction_type multi-scan
_exptl_absorpt_process_details
;
CrysAlisPro 1.171.41.93a (Rigaku Oxford Diffraction, 2020)
Empirical absorption correction using spherical harmonics,
implemented in SCALE3 ABSPACK scaling algorithm.
;
_exptl_crystal_colour colorless
_exptl_crystal_density_diffrn 2.127
_exptl_crystal_description block
_exptl_crystal_F_000 944
_exptl_crystal_size_max 0.200
_exptl_crystal_size_mid 0.147
_exptl_crystal_size_min 0.118
_refine_diff_density_max 1.434
_refine_diff_density_min -0.476
_refine_diff_density_rms 0.124
_refine_ls_extinction_coef .
_refine_ls_extinction_method none
_refine_ls_goodness_of_fit_ref 1.033
_refine_ls_hydrogen_treatment refxyz
_refine_ls_matrix_type full
_refine_ls_number_parameters 105
_refine_ls_number_reflns 3193
_refine_ls_number_restraints 2
_refine_ls_restrained_S_all 1.033
_refine_ls_R_factor_all 0.0434
_refine_ls_R_factor_gt 0.0264
_refine_ls_shift/su_max 0.000
_refine_ls_shift/su_mean 0.000
_refine_ls_structure_factor_coef Fsqd
_refine_ls_weighting_details 'w=1/[\s^2^(Fo^2^)+(0.0176P)^2^+0.2300P] where P=(Fo^2^+2Fc^2^)/3'
_refine_ls_weighting_scheme calc
_refine_ls_wR_factor_gt 0.0467
_refine_ls_wR_factor_ref 0.0485
_reflns_Friedel_coverage 0.000
_reflns_Friedel_fraction_full .
_reflns_Friedel_fraction_max .
_reflns_number_gt 2334
_reflns_number_total 3193
_reflns_threshold_expression 'I > 2\s(I)'
_cod_data_source_file suppl_j_ncrs-2021-0443_suppl.cif
_cod_data_source_block exp_623_100_twin1_hklf5
_cod_original_cell_volume 1528.73(9)
_cod_original_sg_symbol_H-M 'I 2/a'
_cod_database_code 8105205
_shelx_shelxl_version_number 2018/3
_shelx_space_group_comment
;
The symmetry employed for this shelxl refinement is uniquely defined
by the following loop, which should always be used as a source of
symmetry information in preference to the above space-group names.
They are only intended as comments.
;

loop_
_space_group_symop_operation_xyz
'x, y, z'
'-x+1/2, y, -z'
'x+1/2, y+1/2, z+1/2'
'-x+1, y+1/2, -z+1/2'
'-x, -y, -z'
'x-1/2, -y, z'
'-x+1/2, -y+1/2, -z+1/2'
'x, -y+1/2, z+1/2'

loop_
_atom_site_label
_atom_site_type_symbol
_atom_site_fract_x
_atom_site_fract_y
_atom_site_fract_z
_atom_site_U_iso_or_equiv
_atom_site_adp_type
_atom_site_occupancy
_atom_site_site_symmetry_order
_atom_site_calc_flag
_atom_site_refinement_flags_posn
_atom_site_refinement_flags_adp
_atom_site_refinement_flags_occupancy
_atom_site_disorder_assembly
_atom_site_disorder_group
Sn1 Sn 0.250000 0.250000 0.250000 0.01118(8) Uani 1 2 d S . P . .
Cl1 Cl 0.29832(11) 0.26028(6) 0.40446(4) 0.01923(18) Uani 1 1 d . . . . .
Cl2 Cl 0.10352(11) 0.41644(5) 0.25078(4) 0.01688(17) Uani 1 1 d . . . . .
Cl3 Cl -0.03375(11) 0.16763(6) 0.26519(5) 0.02192(18) Uani 1 1 d . . . . .
N1 N 0.750000 0.5090(3) 0.500000 0.0208(9) Uani 1 2 d DS T P . .
H1N H 0.750000 0.5728(19) 0.500000 0.025 Uiso 1 2 d DS U P . .
N2 N 0.750000 -0.0305(3) 0.500000 0.0186(9) Uani 1 2 d DS T P . .
H2N H 0.750000 -0.0962(19) 0.500000 0.022 Uiso 1 2 d DS U P . .
C1 C 0.8004(5) 0.4588(3) 0.4309(2) 0.0196(7) Uani 1 1 d . . . . .
H1 H 0.840(5) 0.499(3) 0.388(2) 0.024 Uiso 1 1 d . U . . .
C2 C 0.8016(5) 0.3523(2) 0.42975(19) 0.0159(7) Uani 1 1 d . . . . .
H2 H 0.839(5) 0.317(2) 0.383(2) 0.019 Uiso 1 1 d . U . . .
C3 C 0.750000 0.2966(3) 0.500000 0.0130(10) Uani 1 2 d S T P . .
C4 C 0.750000 0.1815(3) 0.500000 0.0131(9) Uani 1 2 d S T P . .
C5 C 0.6980(5) 0.1257(2) 0.42720(19) 0.0154(7) Uani 1 1 d . . . . .
H5 H 0.656(5) 0.157(2) 0.378(2) 0.018 Uiso 1 1 d . U . . .
C6 C 0.6982(5) 0.0197(3) 0.4286(2) 0.0183(7) Uani 1 1 d . . . . .
H6 H 0.663(5) -0.015(3) 0.386(2) 0.022 Uiso 1 1 d . U . . .

loop_
_atom_site_aniso_label
_atom_site_aniso_U_11
_atom_site_aniso_U_22
_atom_site_aniso_U_33
_atom_site_aniso_U_23
_atom_site_aniso_U_13
_atom_site_aniso_U_12
Sn1 0.01793(16) 0.00751(13) 0.00812(13) -0.00016(12) 0.00088(10) 0.00028(14)
Cl1 0.0337(5) 0.0156(4) 0.0083(3) -0.0007(3) -0.0002(3) 0.0047(4)
Cl2 0.0255(5) 0.0102(3) 0.0147(3) -0.0006(3) -0.0006(3) 0.0045(3)
Cl3 0.0215(4) 0.0161(4) 0.0285(4) 0.0000(3) 0.0046(3) -0.0046(3)
N1 0.023(3) 0.0081(18) 0.031(2) 0.000 -0.0053(18) 0.000
N2 0.018(3) 0.0090(19) 0.029(2) 0.000 0.0043(17) 0.000
C1 0.018(2) 0.0174(17) 0.0232(18) 0.0059(13) -0.0032(14) 0.0006(15)
C2 0.0169(19) 0.0149(16) 0.0156(16) -0.0003(12) -0.0034(13) 0.0004(14)
C3 0.012(3) 0.014(2) 0.013(2) 0.000 -0.0039(17) 0.000
C4 0.012(3) 0.012(2) 0.015(2) 0.000 0.0036(17) 0.000
C5 0.0167(19) 0.0182(16) 0.0115(15) -0.0001(12) 0.0024(13) 0.0006(14)
C6 0.019(2) 0.0159(17) 0.0208(17) -0.0051(13) 0.0029(14) -0.0021(15)

loop_
_atom_type_symbol
_atom_type_description
_atom_type_scat_dispersion_real
_atom_type_scat_dispersion_imag
_atom_type_scat_source
C C 0.0033 0.0016 'International Tables Vol C Tables 4.2.6.8 and 6.1.1.4'
H H 0.0000 0.0000 'International Tables Vol C Tables 4.2.6.8 and 6.1.1.4'
N N 0.0061 0.0033 'International Tables Vol C Tables 4.2.6.8 and 6.1.1.4'
Cl Cl 0.1484 0.1585 'International Tables Vol C Tables 4.2.6.8 and 6.1.1.4'
Sn Sn -0.6537 1.4246 'International Tables Vol C Tables 4.2.6.8 and 6.1.1.4'

loop_
_geom_angle_atom_site_label_1
_geom_angle_atom_site_label_2
_geom_angle_atom_site_label_3
_geom_angle
_geom_angle_site_symmetry_1
_geom_angle_site_symmetry_3
Cl3 Sn1 Cl3 180.0 7 .
Cl3 Sn1 Cl2 89.20(3) 7 7
Cl3 Sn1 Cl2 90.80(3) . 7
Cl3 Sn1 Cl2 90.80(3) 7 .
Cl3 Sn1 Cl2 89.20(3) . .
Cl2 Sn1 Cl2 180.0 7 .
Cl3 Sn1 Cl1 90.46(3) 7 7
Cl3 Sn1 Cl1 89.54(3) . 7
Cl2 Sn1 Cl1 89.43(2) 7 7
Cl2 Sn1 Cl1 90.57(2) . 7
Cl3 Sn1 Cl1 89.54(3) 7 .
Cl3 Sn1 Cl1 90.46(3) . .
Cl2 Sn1 Cl1 90.57(2) 7 .
Cl2 Sn1 Cl1 89.43(2) . .
Cl1 Sn1 Cl1 180.0 7 .
C1 N1 C1 122.6(4) 2_656 .
C1 N1 H1N 118.7(2) 2_656 .
C1 N1 H1N 118.7(2) . .
C6 N2 C6 122.5(4) 2_656 .
C6 N2 H2N 118.7(2) 2_656 .
C6 N2 H2N 118.7(2) . .
N1 C1 C2 119.6(3) . .
N1 C1 H1 117(2) . .
C2 C1 H1 123(2) . .
C1 C2 C3 120.0(3) . .
C1 C2 H2 120.0(19) . .
C3 C2 H2 120(2) . .
C2 C3 C2 118.2(4) 2_656 .
C2 C3 C4 120.9(2) 2_656 .
C2 C3 C4 120.9(2) . .
C5 C4 C5 118.2(4) . 2_656
C5 C4 C3 120.9(2) . .
C5 C4 C3 120.9(2) 2_656 .
C6 C5 C4 120.0(3) . .
C6 C5 H5 117(2) . .
C4 C5 H5 123(2) . .
N2 C6 C5 119.6(3) . .
N2 C6 H6 119(2) . .
C5 C6 H6 121(2) . .

loop_
_geom_bond_atom_site_label_1
_geom_bond_atom_site_label_2
_geom_bond_distance
_geom_bond_site_symmetry_2
Sn1 Cl3 2.3997(8) 7
Sn1 Cl3 2.3997(8) .
Sn1 Cl2 2.4078(7) 7
Sn1 Cl2 2.4078(7) .
Sn1 Cl1 2.4621(6) 7
Sn1 Cl1 2.4621(6) .
N1 C1 1.344(4) 2_656
N1 C1 1.344(4) .
N1 H1N 0.82(2) .
N2 C6 1.343(4) 2_656
N2 C6 1.343(4) .
N2 H2N 0.85(2) .
C1 C2 1.371(4) .
C1 H1 0.92(3) .
C2 C3 1.398(4) .
C2 H2 0.93(3) .
C3 C4 1.481(6) .
C4 C5 1.398(4) .
C4 C5 1.398(4) 2_656
C5 C6 1.366(4) .
C5 H5 0.91(3) .
C6 H6 0.84(3) .

loop_
_geom_hbond_atom_site_label_D
_geom_hbond_atom_site_label_H
_geom_hbond_atom_site_label_A
_geom_hbond_distance_DH
_geom_hbond_distance_HA
_geom_hbond_distance_DA
_geom_hbond_angle_DHA
_geom_hbond_site_symmetry_A
_geom_hbond_publ_flag
N1 H1N Cl1 0.82(2) 2.67(2) 3.363(4) 143.7(3) 5_666 yes
N1 H1N Cl1 0.82(2) 2.67(2) 3.363(4) 143.7(3) 6_665 yes
N2 H2N Cl1 0.85(2) 2.64(2) 3.352(3) 143.2(3) 5_656 yes
N2 H2N Cl1 0.85(2) 2.64(2) 3.352(3) 143.2(3) 6_655 yes
C1 H1 Cl2 0.92(3) 2.94(3) 3.533(3) 124(3) 6_665 yes
C2 H2 Cl3 0.93(3) 2.88(3) 3.786(3) 166(3) 1_655 yes
C5 H5 Cl2 0.91(3) 2.91(3) 3.564(3) 130(2) 7 yes

loop_
_geom_torsion_atom_site_label_1
_geom_torsion_atom_site_label_2
_geom_torsion_atom_site_label_3
_geom_torsion_atom_site_label_4
_geom_torsion
_geom_torsion_site_symmetry_1
_geom_torsion_site_symmetry_2
_geom_torsion_site_symmetry_3
_geom_torsion_site_symmetry_4
C1 N1 C1 C2 -0.1(2) 2_656 . . .
N1 C1 C2 C3 0.2(5) . . . .
C1 C2 C3 C2 -0.1(2) . . . 2_656
C1 C2 C3 C4 179.9(2) . . . .
C2 C3 C4 C5 142.3(2) 2_656 . . .
C2 C3 C4 C5 -37.7(2) . . . .
C2 C3 C4 C5 -37.7(2) 2_656 . . 2_656
C2 C3 C4 C5 142.3(2) . . . 2_656
C5 C4 C5 C6 0.3(2) 2_656 . . .
C3 C4 C5 C6 -179.7(2) . . . .
C6 N2 C6 C5 0.3(2) 2_656 . . .
C4 C5 C6 N2 -0.6(5) . . . .
